data_4311332
loop_
_publ_author_name
'Juan P. Garc\'ia-Ter\'an'
'Oscar Castillo'
'Antonio Luque'
'Urko Garc\'ia-Couceiro'
'Pascual Rom\'an'
'Luis Lezama'

_publ_contact_author
;
 Oscar Castillo. Departamento de Quimica Inorganica. 
 Facultad de Ciencia y Tecnologia
 Universidad del Pais Vasco,  Apdo. 644, E-48080 Bilbao, Spain
;
_publ_contact_author_email qipcacao@lg.ehu.es
_publ_contact_author_fax '+34-944 648 500'
_publ_contact_author_phone '+34-946 015 991'
_publ_section_title
;
 An Unusual 3D Coordination Polymer Based on Bridging Interactions of the
 Nucleobase Adenine
;
_journal_name_full 'Inorganic Chemistry'
_journal_page_first 4549
_journal_page_last 4551
_journal_paper_doi 10.1021/ic049512v
_journal_volume 43
_journal_year 2004
_chemical_formula_iupac '[Cu2(C5H4N5)2(C2O4)(H2O)2], 7 H2 O'
_chemical_formula_moiety 'C24 H24 Cu4 N20 O12, 14(H2 O)'
_chemical_formula_sum 'C24 H52 Cu4 N20 O26'
_chemical_formula_weight 1290.98
_chemical_name_systematic
; 
catena-[bis(mu!3$-adeninato-N3,N7,N9)(oxalato-O,O')diaqua
dicopper(II)-water (1/7)] 
;
_space_group_IT_number 148
_symmetry_cell_setting trigonal
_symmetry_space_group_name_Hall '-R 3'
_symmetry_space_group_name_H-M 'R -3 :H'
_atom_sites_solution_hydrogens difmap
_atom_sites_solution_primary direct
_atom_sites_solution_secondary difmap
_audit_creation_method SHELXL
_cell_angle_alpha 90
_cell_angle_beta 90
_cell_angle_gamma 120
_cell_formula_units_Z 9
_cell_length_a 31.350(1)
_cell_length_b 31.350(1)
_cell_length_c 14.285(1)
_cell_measurement_reflns_used 7878
_cell_measurement_temperature 293(2)
_cell_measurement_theta_max 30.0
_cell_measurement_theta_min 3.06
_cell_measurement_wavelength 0.71073
_cell_volume 12158.7(10)
_computing_cell_refinement CrysAlisRED
_computing_data_collection 'CrysAlisCCD (Oxford Diffraction, 2002)'
_computing_data_reduction 'CrysAlisRED (Oxford Diffraction, 2002)'
_computing_molecular_graphics 'Ortep-3 (Farrugia, 1997)'
_computing_publication_material 'WinGX (Farrugia, 1999)'
_computing_structure_refinement 'SHELXL97 (Sheldrick, 1997)'
_computing_structure_solution 'SIR92 (Altomare, 1993)'
_diffrn_ambient_temperature 293(2)
_diffrn_detector_area_resol_mean '1024 \\times 1024 with blocks 2\\times 2'
_diffrn_measured_fraction_theta_full 0.999
_diffrn_measured_fraction_theta_max 0.999
_diffrn_measurement_device_type Xcalibur
_diffrn_measurement_method \w
_diffrn_radiation_monochromator graphite
_diffrn_radiation_probe x-ray
_diffrn_radiation_source 'fine-focus sealed tube'
_diffrn_radiation_type MoK\a
_diffrn_radiation_wavelength 0.71073
_diffrn_reflns_av_R_equivalents 0.0745
_diffrn_reflns_av_unetI/netI 0.1574
_diffrn_reflns_limit_h_max 41
_diffrn_reflns_limit_h_min -44
_diffrn_reflns_limit_k_max 44
_diffrn_reflns_limit_k_min -42
_diffrn_reflns_limit_l_max 18
_diffrn_reflns_limit_l_min -20
_diffrn_reflns_number 40448
_diffrn_reflns_theta_full 30
_diffrn_reflns_theta_max 30.0
_diffrn_reflns_theta_min 3.06
_diffrn_standards_decay_% 0
_diffrn_standards_interval_count 0
_diffrn_standards_interval_time 0
_diffrn_standards_number 0
_exptl_absorpt_coefficient_mu 1.643
_exptl_absorpt_correction_T_max 0.906
_exptl_absorpt_correction_T_min 0.824
_exptl_absorpt_correction_type analytical
_exptl_absorpt_process_details 'CrysAlisRED (Oxford Diffraction, 2002)'
_exptl_crystal_colour dark-blue
_exptl_crystal_density_diffrn 1.586
_exptl_crystal_density_meas ?
_exptl_crystal_description prism
_exptl_crystal_F_000 5940
_exptl_crystal_size_max 0.16
_exptl_crystal_size_mid 0.08
_exptl_crystal_size_min 0.06
_refine_diff_density_max 0.741
_refine_diff_density_min -0.834
_refine_diff_density_rms 0.163
_refine_ls_extinction_method none
_refine_ls_goodness_of_fit_ref 1.002
_refine_ls_hydrogen_treatment noref
_refine_ls_matrix_type full
_refine_ls_number_parameters 310
_refine_ls_number_reflns 7878
_refine_ls_number_restraints 0
_refine_ls_restrained_S_all 1.002
_refine_ls_R_factor_all 0.1471
_refine_ls_R_factor_gt 0.0658
_refine_ls_shift/su_max 0
_refine_ls_shift/su_mean 0
_refine_ls_structure_factor_coef Fsqd
_refine_ls_weighting_details 'calc w=1/[\s^2^(Fo^2^)+(0.0910P)^2] where P=(Fo^2^+2Fc^2^)/3'
_refine_ls_weighting_scheme calc
_refine_ls_wR_factor_gt 0.1075
_refine_ls_wR_factor_ref 0.1663
_reflns_number_gt 2721
_reflns_number_total 7878
_reflns_threshold_expression I>2sigma(I)
_cod_data_source_file ic049512vsi20040517_015133.cif
_cod_data_source_block compound1
_cod_original_sg_symbol_H-M 'R -3'
_cod_database_code 4311332

loop_
_symmetry_equiv_pos_as_xyz
'x, y, z'
'-y, x-y, z'
'-x+y, -x, z'
'x+2/3, y+1/3, z+1/3'
'-y+2/3, x-y+1/3, z+1/3'
'-x+y+2/3, -x+1/3, z+1/3'
'x+1/3, y+2/3, z+2/3'
'-y+1/3, x-y+2/3, z+2/3'
'-x+y+1/3, -x+2/3, z+2/3'
'-x, -y, -z'
'y, -x+y, -z'
'x-y, x, -z'
'-x+2/3, -y+1/3, -z+1/3'
'y+2/3, -x+y+1/3, -z+1/3'
'x-y+2/3, x+1/3, -z+1/3'
'-x+1/3, -y+2/3, -z+2/3'
'y+1/3, -x+y+2/3, -z+2/3'
'x-y+1/3, x+2/3, -z+2/3'

loop_
_atom_site_label
_atom_site_type_symbol
_atom_site_fract_x
_atom_site_fract_y
_atom_site_fract_z
_atom_site_U_iso_or_equiv
_atom_site_adp_type
_atom_site_occupancy
_atom_site_symmetry_multiplicity
_atom_site_calc_flag
_atom_site_refinement_flags
_atom_site_disorder_assembly
_atom_site_disorder_group
Cu1 Cu 0.51485(4) 0.03713(4) 0.07435(7) 0.0229(3) Uani 1 1 d . . .
Cu2 Cu 0.46182(4) 0.06531(4) -0.40225(7) 0.0282(3) Uani 1 1 d . . .
O1W O 0.5435(2) 0.0928(2) 0.1836(5) 0.044(2) Uani 1 1 d . . .
H111 H 0.5286 0.1036 0.2187 0.05 Uiso 1 1 d . . .
H112 H 0.5726 0.1194 0.1898 0.05 Uiso 1 1 d . . .
O2W O 0.4015(2) -0.0165(2) -0.4198(5) 0.042(2) Uani 1 1 d . . .
H211 H 0.4116 -0.0389 -0.4312 0.05 Uiso 1 1 d . . .
H212 H 0.3742 -0.0258 -0.45 0.05 Uiso 1 1 d . . .
O1 O 0.4536(2) 0.0810(2) -0.5309(4) 0.036(2) Uani 1 1 d . . .
O2 O 0.5148(2) 0.0584(2) -0.4546(4) 0.035(2) Uani 1 1 d . . .
O3 O 0.4889(3) 0.0940(3) -0.6693(5) 0.055(2) Uani 1 1 d . . .
O4 O 0.5561(2) 0.0721(3) -0.5912(5) 0.045(2) Uani 1 1 d . . .
C1 C 0.4855(3) 0.0827(3) -0.5866(7) 0.030(2) Uani 1 1 d . . .
C2 C 0.5230(4) 0.0697(4) -0.5426(7) 0.034(2) Uani 1 1 d . . .
N1a N 0.3744(3) 0.0203(3) 0.1474(6) 0.036(2) Uani 1 1 d . . .
C2a C 0.4201(4) 0.0323(4) 0.1460(8) 0.046(3) Uani 1 1 d . . .
H2a H 0.4475 0.0661 0.1824 0.05 Uiso 1 1 d . . .
N3a N 0.4433(3) 0.0139(3) 0.0925(5) 0.033(2) Uani 1 1 d . . .
C4a C 0.4103(3) -0.0235(4) 0.0367(6) 0.027(2) Uani 1 1 d . . .
C5a C 0.3593(4) -0.0406(4) 0.0355(6) 0.035(2) Uani 1 1 d . . .
C6a C 0.3409(4) -0.0165(4) 0.0899(7) 0.036(2) Uani 1 1 d . . .
N7a N 0.3375(3) -0.0784(3) -0.0285(5) 0.030(2) Uani 1 1 d . . .
C8a C 0.3761(4) -0.0800(3) -0.0649(6) 0.030(2) Uani 1 1 d . . .
H8a H 0.3729 -0.1028 -0.1171 0.05 Uiso 1 1 d . . .
N9a N 0.4198(2) -0.0489(3) -0.0261(5) 0.025(2) Uani 1 1 d . . .
N6a N 0.2946(3) -0.0266(3) 0.0886(7) 0.052(3) Uani 1 1 d . . .
H6a1 H 0.2732 -0.0486 0.0534 0.05 Uiso 1 1 d . . .
H6a2 H 0.2862 -0.0096 0.1252 0.05 Uiso 1 1 d . . .
N1b N 0.5119(4) 0.1522(4) -0.0799(7) 0.073(2) Uani 1 1 d U . .
C2b C 0.5176(5) 0.1224(5) -0.0177(8) 0.066(2) Uani 1 1 d U . .
H2b H 0.5232 0.134 0.0441 0.05 Uiso 1 1 d . . .
N3b N 0.5135(3) 0.0801(3) -0.0291(6) 0.044(2) Uani 1 1 d U . .
C4b C 0.5002(4) 0.0622(4) -0.1181(7) 0.038(2) Uani 1 1 d U . .
C5b C 0.4958(4) 0.0896(4) -0.1936(7) 0.046(2) Uani 1 1 d U . .
C6b C 0.5031(5) 0.1363(4) -0.1702(9) 0.067(2) Uani 1 1 d U . .
N7b N 0.4838(3) 0.0613(3) -0.2730(5) 0.037(2) Uani 1 1 d U . .
C8b C 0.4819(4) 0.0207(4) -0.2431(6) 0.034(2) Uani 1 1 d U . .
H8b H 0.4667 -0.0155 -0.2764 0.05 Uiso 1 1 d . . .
N9b N 0.4916(3) 0.0194(3) -0.1507(5) 0.032(2) Uani 1 1 d U . .
N6b N 0.5022(5) 0.1675(4) -0.2338(7) 0.085(3) Uani 1 1 d U . .
H6b1 H 0.5065 0.1954 -0.2161 0.05 Uiso 1 1 d . . .
H6b2 H 0.4957 0.1587 -0.2918 0.05 Uiso 1 1 d . . .
O3W O 0.6429(4) 0.1598(5) -0.6318(10) 0.143(5) Uani 1 1 d . . .
O4W O 0.6262(5) 0.1856(4) 0.1919(12) 0.165(6) Uani 1 1 d . . .
O5W O 0.5354(5) 0.1654(5) -0.4144(9) 0.148(5) Uani 1 1 d . . .
O6W O 0.5801(5) 0.2445(5) 0.1859(10) 0.161(5) Uiso 1 1 d . . .
O7W O 0.6081(7) 0.1474(6) -0.3575(13) 0.204(5) Uiso 0.5 1 d . . .
O8W O 0.6427(6) 0.2290(6) -0.3247(12) 0.193(5) Uiso 0.5 1 d . . .

loop_
_atom_site_aniso_label
_atom_site_aniso_U_11
_atom_site_aniso_U_22
_atom_site_aniso_U_33
_atom_site_aniso_U_23
_atom_site_aniso_U_13
_atom_site_aniso_U_12
Cu1 0.0220(6) 0.0318(7) 0.0174(5) -0.0003(5) -0.0020(5) 0.0153(5)
Cu2 0.0307(7) 0.0441(8) 0.0212(6) 0.0083(5) 0.0048(5) 0.0273(6)
O1W 0.041(4) 0.044(4) 0.035(4) -0.011(3) 0.009(3) 0.011(4)
O2W 0.037(4) 0.037(4) 0.060(5) -0.008(4) -0.014(4) 0.024(4)
O1 0.034(4) 0.055(5) 0.025(4) 0.001(3) -0.003(3) 0.027(4)
O2 0.037(4) 0.050(4) 0.027(4) 0.013(3) 0.012(3) 0.030(4)
O3 0.065(5) 0.097(7) 0.023(4) 0.016(4) 0.014(4) 0.056(5)
O4 0.036(4) 0.063(5) 0.046(4) 0.008(4) 0.017(4) 0.033(4)
C1 0.032(6) 0.039(6) 0.029(6) -0.006(5) 0.006(5) 0.025(5)
C2 0.032(6) 0.026(5) 0.046(7) 0.002(5) 0.001(5) 0.017(5)
N1a 0.015(4) 0.041(5) 0.051(5) -0.023(4) -0.003(4) 0.014(4)
C2a 0.045(7) 0.038(7) 0.051(7) -0.024(5) -0.009(6) 0.019(6)
N3a 0.036(5) 0.050(5) 0.023(4) -0.010(4) -0.002(4) 0.028(4)
C4a 0.023(5) 0.039(6) 0.019(5) 0.002(4) -0.001(4) 0.015(5)
C5a 0.047(7) 0.042(6) 0.018(5) -0.003(5) 0.004(5) 0.025(6)
C6a 0.044(7) 0.038(6) 0.041(6) 0.005(5) 0.004(5) 0.031(6)
N7a 0.020(4) 0.040(5) 0.026(4) -0.008(4) -0.002(3) 0.011(4)
C8a 0.036(6) 0.030(5) 0.019(5) -0.005(4) 0.001(4) 0.013(5)
N9a 0.014(4) 0.026(4) 0.026(4) -0.002(3) 0.001(3) 0.003(3)
N6a 0.033(5) 0.064(6) 0.074(7) -0.025(5) 0.006(5) 0.036(5)
N1b 0.115(4) 0.047(4) 0.051(4) 0.000(3) -0.025(4) 0.035(4)
C2b 0.104(5) 0.047(4) 0.043(4) 0.000(4) -0.020(4) 0.035(4)
N3b 0.077(4) 0.036(3) 0.032(3) 0.001(3) -0.011(3) 0.038(3)
C4b 0.058(3) 0.038(3) 0.031(3) 0.001(3) -0.006(3) 0.034(3)
C5b 0.068(3) 0.042(3) 0.036(3) -0.001(3) -0.013(3) 0.033(3)
C6b 0.103(4) 0.044(4) 0.050(4) 0.007(3) -0.028(4) 0.034(3)
N7b 0.049(3) 0.043(3) 0.025(3) -0.003(3) -0.012(3) 0.027(3)
C8b 0.043(4) 0.041(4) 0.023(3) 0.001(3) -0.007(3) 0.025(3)
N9b 0.044(3) 0.039(3) 0.023(3) 0.002(3) -0.002(3) 0.027(3)
N6b 0.124(6) 0.050(5) 0.061(5) 0.008(4) -0.035(5) 0.028(4)
O3W 0.117(10) 0.110(10) 0.205(14) 0.019(9) 0.056(10) 0.058(8)
O4W 0.100(9) 0.093(9) 0.256(18) -0.016(10) 0.056(10) 0.015(8)
O5W 0.141(12) 0.110(10) 0.165(13) -0.004(9) -0.042(10) 0.042(9)

loop_
_atom_type_symbol
_atom_type_description
_atom_type_scat_dispersion_real
_atom_type_scat_dispersion_imag
_atom_type_scat_source
C C 0.0033 0.0016 'International Tables Vol C Tables 4.2.6.8 and 6.1.1.4'
H H 0.0000 0.0000 'International Tables Vol C Tables 4.2.6.8 and 6.1.1.4'
N N 0.0061 0.0033 'International Tables Vol C Tables 4.2.6.8 and 6.1.1.4'
O O 0.0106 0.0060 'International Tables Vol C Tables 4.2.6.8 and 6.1.1.4'
Cu Cu 0.3201 1.2651 'International Tables Vol C Tables 4.2.6.8 and 6.1.1.4'

loop_
_geom_angle_atom_site_label_1
_geom_angle_atom_site_label_2
_geom_angle_atom_site_label_3
_geom_angle
_geom_angle_site_symmetry_1
_geom_angle_site_symmetry_3
_geom_angle_publ_flag
N3a Cu1 N9b 90.5(3) . 10_655 no
N3a Cu1 N9a 164.8(3) . 10_655 no
N9b Cu1 N9a 89.6(3) 10_655 10_655 no
N3a Cu1 N3b 86.7(4) . . no
N9b Cu1 N3b 164.7(3) 10_655 . no
N9a Cu1 N3b 89.2(3) 10_655 . no
N3a Cu1 O1W 97.9(3) . . no
N9b Cu1 O1W 97.9(3) 10_655 . no
N9a Cu1 O1W 97.2(3) 10_655 . no
N3b Cu1 O1W 97.3(3) . . no
N3a Cu1 Cu1 87.2(2) . 10_655 no
N9b Cu1 Cu1 80.8(2) 10_655 10_655 no
N9a Cu1 Cu1 77.8(2) 10_655 10_655 no
N3b Cu1 Cu1 84.0(2) . 10_655 no
O1W Cu1 Cu1 174.78(19) . 10_655 no
O2 Cu2 O1 83.8(3) . . no
O2 Cu2 N7a 170.3(3) . 8_544 no
O1 Cu2 N7a 89.0(3) . 8_544 no
O2 Cu2 N7b 90.4(3) . . no
O1 Cu2 N7b 168.3(3) . . no
N7a Cu2 N7b 95.4(3) 8_544 . no
O2 Cu2 O2W 96.0(3) . . no
O1 Cu2 O2W 92.3(3) . . no
N7a Cu2 O2W 90.8(3) 8_544 . no
N7b Cu2 O2W 98.4(3) . . no
Cu1 O1W H111 130.3 . . no
Cu1 O1W H112 130.5 . . no
H111 O1W H112 94.5 . . no
Cu2 O2W H211 117.7 . . no
Cu2 O2W H212 123.1 . . no
H211 O2W H212 108.3 . . no
C1 O1 Cu2 113.7(6) . . no
C2 O2 Cu2 114.2(6) . . no
O3 C1 O1 125.1(9) . . no
O3 C1 C2 119.9(8) . . no
O1 C1 C2 115.1(8) . . no
O4 C2 O2 128.0(9) . . no
O4 C2 C1 119.0(9) . . no
O2 C2 C1 112.9(8) . . no
C2a N1a C6a 120.4(8) . . no
N1a C2a N3a 129.5(9) . . no
N1a C2a H2a 119.4 . . no
N3a C2a H2a 110.2 . . no
C2a N3a C4a 110.8(8) . . no
C2a N3a Cu1 131.1(7) . . no
C4a N3a Cu1 117.8(6) . . no
N9a C4a N3a 127.5(8) . . no
N9a C4a C5a 108.3(8) . . no
N3a C4a C5a 124.1(9) . . no
N7a C5a C6a 132.5(10) . . no
N7a C5a C4a 108.5(8) . . no
C6a C5a C4a 118.9(9) . . no
N6a C6a N1a 119.5(9) . . no
N6a C6a C5a 124.3(10) . . no
N1a C6a C5a 116.1(9) . . no
C8a N7a C5a 102.7(8) . . no
C8a N7a Cu2 118.7(6) . 6 no
C5a N7a Cu2 138.4(7) . 6 no
N9a C8a N7a 115.2(8) . . no
N9a C8a H8a 121.8 . . no
N7a C8a H8a 123 . . no
C4a N9a C8a 105.1(7) . . no
C4a N9a Cu1 129.3(6) . 10_655 no
C8a N9a Cu1 124.6(6) . 10_655 no
C6a N6a H6a1 122 . . no
C6a N6a H6a2 118.4 . . no
H6a1 N6a H6a2 119.6 . . no
C6b N1b C2b 115.9(10) . . no
N3b C2b N1b 130.5(11) . . no
N3b C2b H2b 115.2 . . no
N1b C2b H2b 114.2 . . no
C2b N3b C4b 113.3(9) . . no
C2b N3b Cu1 125.2(7) . . no
C4b N3b Cu1 120.7(6) . . no
N9b C4b N3b 127.8(9) . . no
N9b C4b C5b 108.4(9) . . no
N3b C4b C5b 123.7(9) . . no
N7b C5b C6b 136.2(10) . . no
N7b C5b C4b 108.1(9) . . no
C6b C5b C4b 115.7(10) . . no
N6b C6b N1b 116.6(11) . . no
N6b C6b C5b 123.0(11) . . no
N1b C6b C5b 120.4(10) . . no
C8b N7b C5b 103.0(8) . . no
C8b N7b Cu2 120.7(6) . . no
C5b N7b Cu2 135.6(7) . . no
N7b C8b N9b 116.3(8) . . no
N7b C8b H8b 130.4 . . no
N9b C8b H8b 112.1 . . no
C4b N9b C8b 104.2(8) . . no
C4b N9b Cu1 126.1(6) . 10_655 no
C8b N9b Cu1 129.1(7) . 10_655 no
C6b N6b H6b1 119.6 . . no
C6b N6b H6b2 120.4 . . no
H6b1 N6b H6b2 120 . . no

loop_
_geom_bond_atom_site_label_1
_geom_bond_atom_site_label_2
_geom_bond_distance
_geom_bond_site_symmetry_2
_geom_bond_publ_flag
Cu1 O1W 2.172(6) . yes
Cu1 N3a 2.000(8) . yes
Cu1 N9a 2.013(7) 10_655 yes
Cu1 N3b 2.014(8) . yes
Cu1 N9b 2.003(7) 10_655 yes
Cu1 Cu1 2.938(2) 10_655 yes
Cu2 O1 1.953(6) . yes
Cu2 O2 1.930(6) . yes
Cu2 N7a 1.985(7) 8_544 yes
Cu2 N7b 1.997(7) . yes
Cu2 O2W 2.317(7) . yes
O1W H111 0.86 . no
O1W H112 0.88 . no
O2W H211 0.92 . no
O2W H212 0.87 . no
O1 C1 1.259(10) . no
O2 C2 1.296(11) . no
O3 C1 1.224(10) . no
O4 C2 1.218(11) . no
C1 C2 1.556(13) . no
N1a C2a 1.287(12) . no
N1a C6a 1.377(12) . no
C2a N3a 1.365(12) . no
C2a H2a 1.10 . no
N3a C4a 1.367(11) . no
C4a N9a 1.329(11) . no
C4a C5a 1.410(13) . no
C5a N7a 1.376(11) . no
C5a C6a 1.393(12) . no
C6a N6a 1.323(12) . no
N7a C8a 1.342(11) . no
C8a N9a 1.340(11) . no
C8a H8a 1.00 . no
N6a H6a1 0.85 . no
N6a H6a2 0.88 . no
N1b C6b 1.360(14) . no
N1b C2b 1.366(14) . no
C2b N3b 1.276(13) . no
C2b H2b 0.94 . no
N3b C4b 1.369(12) . no
C4b N9b 1.315(11) . no
C4b C5b 1.428(13) . no
C5b N7b 1.372(12) . no
C5b C6b 1.402(15) . no
C6b N6b 1.346(14) . no
N7b C8b 1.313(12) . no
C8b N9b 1.360(11) . no
C8b H8b 1.09 . no
N9b Cu1 2.003(7) 10_655 no
N6b H6b1 0.86 . no
N6b H6b2 0.87 . no

loop_
_geom_hbond_atom_site_label_D
_geom_hbond_atom_site_label_H
_geom_hbond_atom_site_label_A
_geom_hbond_distance_DH
_geom_hbond_distance_HA
_geom_hbond_distance_DA
_geom_hbond_angle_DHA
_geom_hbond_site_symmetry_A
_geom_hbond_publ_flag
O1W H111 O3 0.86 1.96 2.721(11) 148 1_556 no
O1W H112 O4W 0.88 1.91 2.767(11) 164 1_555 no
O2W H211 O4 0.92 1.81 2.671(14) 156 10_654 no
O2W H212 N1a 0.87 2.00 2.871(11) 175 6_554 no
N6a H6a1 O2W 0.85 2.12 2.856(11) 145 6_555 no
N6a H6a2 O1 0.88 2.26 3.034(15) 147 8_545 no
N6b H6b2 O5W 0.87 2.10 2.794(18) 137 1_555 no
C2a H2a O3 1.10 2.41 3.344(12) 141 1_556 no
C8b H8b O4 1.09 2.44 3.468(12) 155 10_654 no
